data_7011464
loop_
_publ_author_name
'Lobbia, Giancarlo Gioia'
'Pellei, Maura'
'Pettinari, Claudio'
'Santini, Carlo'
'Skelton, Brian W.'
'Somers, Neil'
'White, Allan H.'

_publ_section_title
;
 Copper(i) coordination polymers and mononuclear copper(i) complexes
 built from poly(1,2,4-triazolyl)borate ligands and
 tri-organophosphinesElectronic supplementary information available:
 conductivity data for compounds 1--14. See
 http://www.rsc.org/suppdata/dt/b2/b200200k/
;
_journal_issue 11
_journal_name_full 'Journal of the Chemical Society, Dalton Transactions'
_journal_page_first 2333
_journal_paper_doi 10.1039/b200200k
_journal_year 2002
_chemical_formula_sum 'C40 H36 B Cu N6 P2'
_chemical_formula_weight 737.08
_space_group_IT_number 14
_symmetry_cell_setting monoclinic
_symmetry_space_group_name_Hall '-P 2ybc'
_symmetry_space_group_name_H-M 'P 1 21/c 1'
_audit_creation_date 01-10-29
_audit_creation_method Xtal3.6
_cell_angle_alpha 90.00000
_cell_angle_beta 93.471(2)
_cell_angle_gamma 90.00000
_cell_formula_units_Z 4
_cell_length_a 8.5706(5)
_cell_length_b 19.2516(12)
_cell_length_c 21.2925(14)
_cell_measurement_reflns_used 5987
_cell_measurement_temperature 153
_cell_measurement_theta_max 28
_cell_measurement_theta_min 2
_cell_volume 3506.8(4)
_computing_cell_refinement 'Siemens SAINT (Siemens, 1995)'
_computing_data_collection 'Siemens SMART (Siemens, 1995)'
_computing_data_reduction 'xtal ADDREF SORTRF'
_computing_molecular_graphics xtal
_computing_publication_material 'xtal BONDLA CIFIO'
_computing_structure_refinement 'xtal CRYLSQ'
_computing_structure_solution xtal
_diffrn_ambient_temperature 153
_diffrn_measurement_device_type
;
Bruker SMART CCD diffractometer
;
_diffrn_measurement_method '\w scans'
_diffrn_radiation_detector 'CCD area detector'
_diffrn_radiation_monochromator graphite
_diffrn_radiation_source 'sealed tube'
_diffrn_radiation_type 'Mo K\a'
_diffrn_radiation_wavelength .71073
_diffrn_reflns_av_R_equivalents .051
_diffrn_reflns_av_sigmaI/netI .134
_diffrn_reflns_limit_h_max 14
_diffrn_reflns_limit_h_min -14
_diffrn_reflns_limit_k_max 32
_diffrn_reflns_limit_k_min 0
_diffrn_reflns_limit_l_max 36
_diffrn_reflns_limit_l_min 0
_diffrn_reflns_number 73173
_diffrn_reflns_theta_max 37.61
_diffrn_reflns_theta_min 1.43
_diffrn_standards_decay_% 0
_exptl_absorpt_coefficient_mu .754
_exptl_absorpt_correction_T_max .832
_exptl_absorpt_correction_T_min .717
_exptl_absorpt_correction_type multi-scan
_exptl_absorpt_process_details
;
SADABS; Sheldrick, 1996
;
_exptl_crystal_colour colourless
_exptl_crystal_density_diffrn 1.396
_exptl_crystal_description prism
_exptl_crystal_F_000 1528
_exptl_crystal_size_max .35
_exptl_crystal_size_mid .25
_exptl_crystal_size_min .16
_refine_diff_density_max 1.121
_refine_diff_density_min -.638
_refine_ls_goodness_of_fit_all .928
_refine_ls_goodness_of_fit_ref 1.038
_refine_ls_hydrogen_treatment refall
_refine_ls_matrix_type full
_refine_ls_number_constraints 0
_refine_ls_number_parameters 595
_refine_ls_number_reflns 11373
_refine_ls_number_restraints 0
_refine_ls_R_factor_all .086
_refine_ls_R_factor_gt .04
_refine_ls_shift/su_max .002
_refine_ls_structure_factor_coef F
_refine_ls_weighting_scheme calc
_refine_ls_wR_factor_all .041
_refine_ls_wR_factor_ref .036
_reflns_d_resolution_high .582
_reflns_d_resolution_low 14.228
_reflns_Friedel_coverage 0
_reflns_limit_h_max 14
_reflns_limit_h_min 0
_reflns_limit_k_max 32
_reflns_limit_k_min 0
_reflns_limit_l_max 36
_reflns_limit_l_min -36
_reflns_number_gt 11373
_reflns_number_total 18468
_reflns_threshold_expression 'F    >  4.00 sig(F   )'
_cod_data_source_file b200200k.txt
_cod_data_source_block cpdar4
_cod_original_sg_symbol_Hall -p-2ybc
_cod_original_sg_symbol_H-M P21/c
_cod_original_formula_sum 'C40 H36 B1 Cu1 N6 P2'
_cod_database_code 7011464

loop_
_symmetry_equiv_pos_as_xyz
+x,+y,+z
-x,1/2+y,1/2-z
-x,-y,-z
+x,1/2-y,1/2+z

loop_
_atom_site_label
_atom_site_fract_x
_atom_site_fract_y
_atom_site_fract_z
_atom_site_U_iso_or_equiv
_atom_site_adp_type
_atom_site_calc_flag
_atom_site_calc_attached_atom
_atom_site_occupancy
_atom_site_disorder_assembly
_atom_site_disorder_group
Cu 1.03841(2) .674680(10) .232530(10) .01592(7) Uani ? ? 1.00000 ? ?
P1 1.02846(4) .69469(2) .12737(2) .01508(15) Uani ? ? 1.00000 ? ?
C111 .84298(16) .70042(8) .08056(7) .0166(6) Uani ? ? 1.00000 ? ?
C112 .72060(18) .73713(8) .10556(7) .0207(7) Uani ? ? 1.00000 ? ?
C113 .58217(19) .74813(9) .06978(8) .0248(8) Uani ? ? 1.00000 ? ?
C114 .56473(19) .72257(10) .00881(8) .0262(8) Uani ? ? 1.00000 ? ?
C115 .68290(19) .68440(9) -.01583(7) .0250(8) Uani ? ? 1.00000 ? ?
C116 .82185(18) .67302(9) .02001(7) .0208(6) Uani ? ? 1.00000 ? ?
C121 1.12327(16) .77566(8) .10389(7) .0166(6) Uani ? ? 1.00000 ? ?
C122 1.20347(17) .81578(8) .15021(7) .0193(7) Uani ? ? 1.00000 ? ?
C123 1.27699(19) .87706(8) .13430(8) .0228(7) Uani ? ? 1.00000 ? ?
C124 1.2713(2) .89968(9) .07240(8) .0248(8) Uani ? ? 1.00000 ? ?
C125 1.1899(2) .86117(9) .02627(8) .0253(8) Uani ? ? 1.00000 ? ?
C126 1.11615(19) .79986(8) .04182(7) .0212(7) Uani ? ? 1.00000 ? ?
C131 1.12768(17) .62559(8) .08593(6) .0166(6) Uani ? ? 1.00000 ? ?
C132 1.0908(2) .55694(8) .10018(8) .0233(7) Uani ? ? 1.00000 ? ?
C133 1.1547(2) .50178(9) .06852(8) .0275(8) Uani ? ? 1.00000 ? ?
C134 1.2557(2) .51433(9) .02144(8) .0252(8) Uani ? ? 1.00000 ? ?
C135 1.2952(2) .58199(9) .00759(8) .0256(8) Uani ? ? 1.00000 ? ?
C136 1.23246(19) .63721(8) .03959(8) .0219(7) Uani ? ? 1.00000 ? ?
P2 .92561(4) .57932(2) .27308(2) .01637(16) Uani ? ? 1.00000 ? ?
C211 .79354(17) .59306(8) .33678(7) .0182(6) Uani ? ? 1.00000 ? ?
C212 .8478(2) .63122(9) .38952(8) .0241(8) Uani ? ? 1.00000 ? ?
C213 .7533(2) .64211(10) .43902(8) .0286(8) Uani ? ? 1.00000 ? ?
C214 .6018(2) .61658(10) .43652(8) .0286(8) Uani ? ? 1.00000 ? ?
C215 .54527(19) .57995(9) .38424(8) .0259(8) Uani ? ? 1.00000 ? ?
C216 .64071(18) .56792(8) .33466(8) .0213(7) Uani ? ? 1.00000 ? ?
C221 .79980(17) .52771(8) .21870(7) .0177(6) Uani ? ? 1.00000 ? ?
C222 .69288(19) .56420(9) .17903(7) .0225(7) Uani ? ? 1.00000 ? ?
C223 .5777(2) .52922(10) .14307(8) .0286(8) Uani ? ? 1.00000 ? ?
C224 .5687(2) .45749(10) .14596(9) .0303(9) Uani ? ? 1.00000 ? ?
C225 .6778(2) .42070(10) .18328(9) .0294(9) Uani ? ? 1.00000 ? ?
C226 .79384(19) .45533(9) .21943(8) .0230(7) Uani ? ? 1.00000 ? ?
C231 1.06860(17) .51651(8) .30567(7) .0200(7) Uani ? ? 1.00000 ? ?
C232 1.1933(2) .49959(9) .26935(8) .0263(8) Uani ? ? 1.00000 ? ?
C233 1.3041(2) .45097(10) .29046(10) .0321(9) Uani ? ? 1.00000 ? ?
C234 1.2937(2) .42034(10) .34843(11) .0372(10) Uani ? ? 1.00000 ? ?
C235 1.1725(2) .43721(11) .38543(11) .0408(11) Uani ? ? 1.00000 ? ?
C236 1.0598(2) .48519(10) .36424(9) .0303(9) Uani ? ? 1.00000 ? ?
N11 1.08698(15) .77242(7) .34157(6) .0200(6) Uani ? ? 1.00000 ? ?
N12 .99013(14) .75626(7) .29011(6) .0181(6) Uani ? ? 1.00000 ? ?
C13 .87232(19) .80048(9) .29313(8) .0228(7) Uani ? ? 1.00000 ? ?
N14 .88390(18) .84393(8) .34291(7) .0299(7) Uani ? ? 1.00000 ? ?
C15 1.0196(2) .82434(10) .37116(8) .0285(8) Uani ? ? 1.00000 ? ?
N21 1.33545(14) .71862(7) .30552(6) .0188(6) Uani ? ? 1.00000 ? ?
N22 1.28169(14) .68201(7) .25345(6) .0190(6) Uani ? ? 1.00000 ? ?
C23 1.40262(18) .68145(9) .21752(8) .0237(7) Uani ? ? 1.00000 ? ?
N24 1.53112(16) .71428(8) .24222(7) .0267(7) Uani ? ? 1.00000 ? ?
C25 1.48375(18) .73605(9) .29699(8) .0235(7) Uani ? ? 1.00000 ? ?
B 1.2352(2) .72927(12) .36264(8) .0251(9) Uani ? ? 1.00000 ? ?
H112 .730(2) .7536(10) .1470(9) .024(5) Uiso ? ? 1.00000 ? ?
H113 .504(2) .7716(10) .0868(9) .030(5) Uiso ? ? 1.00000 ? ?
H114 .472(2) .7312(10) -.0148(9) .032(5) Uiso ? ? 1.00000 ? ?
H115 .675(2) .6672(10) -.0575(9) .026(5) Uiso ? ? 1.00000 ? ?
H116 .905(2) .6461(10) .0026(9) .025(5) Uiso ? ? 1.00000 ? ?
H122 1.207(2) .8007(10) .1910(9) .024(5) Uiso ? ? 1.00000 ? ?
H123 1.329(2) .9036(10) .1652(9) .028(5) Uiso ? ? 1.00000 ? ?
H124 1.319(2) .9419(10) .0616(8) .023(5) Uiso ? ? 1.00000 ? ?
H125 1.185(2) .8766(10) -.0170(10) .032(5) Uiso ? ? 1.00000 ? ?
H126 1.062(2) .7740(10) .0103(9) .022(5) Uiso ? ? 1.00000 ? ?
H132 1.024(2) .5479(11) .1295(10) .033(5) Uiso ? ? 1.00000 ? ?
H133 1.128(2) .4554(11) .0791(9) .035(6) Uiso ? ? 1.00000 ? ?
H134 1.297(2) .4772(9) .0019(8) .020(5) Uiso ? ? 1.00000 ? ?
H135 1.364(2) .5903(10) -.0225(9) .030(5) Uiso ? ? 1.00000 ? ?
H136 1.259(2) .6825(10) .0309(8) .022(5) Uiso ? ? 1.00000 ? ?
H212 .944(2) .6485(10) .3921(9) .031(5) Uiso ? ? 1.00000 ? ?
H213 .791(2) .6684(12) .4745(10) .044(6) Uiso ? ? 1.00000 ? ?
H214 .536(2) .6236(11) .4707(9) .034(6) Uiso ? ? 1.00000 ? ?
H215 .446(2) .5627(11) .3833(9) .034(6) Uiso ? ? 1.00000 ? ?
H216 .600(2) .5432(10) .3007(9) .030(5) Uiso ? ? 1.00000 ? ?
H222 .695(2) .6133(10) .1780(8) .019(4) Uiso ? ? 1.00000 ? ?
H223 .503(2) .5544(11) .1171(10) .036(6) Uiso ? ? 1.00000 ? ?
H224 .485(2) .4324(11) .1220(10) .041(6) Uiso ? ? 1.00000 ? ?
H225 .673(2) .3726(11) .1859(9) .029(5) Uiso ? ? 1.00000 ? ?
H226 .865(2) .4304(10) .2443(9) .029(5) Uiso ? ? 1.00000 ? ?
H232 1.203(2) .5211(11) .2294(10) .040(6) Uiso ? ? 1.00000 ? ?
H233 1.385(3) .4389(11) .2658(10) .042(6) Uiso ? ? 1.00000 ? ?
H234 1.364(3) .3879(12) .3614(11) .050(7) Uiso ? ? 1.00000 ? ?
H235 1.158(3) .4190(12) .4224(11) .051(7) Uiso ? ? 1.00000 ? ?
H236 .971(2) .4943(11) .3882(10) .038(6) Uiso ? ? 1.00000 ? ?
H13 .787(2) .8001(10) .2632(9) .024(5) Uiso ? ? 1.00000 ? ?
H15 1.070(2) .8457(11) .4079(10) .041(6) Uiso ? ? 1.00000 ? ?
H23 1.398(2) .6597(10) .1763(9) .030(5) Uiso ? ? 1.00000 ? ?
H25 1.545(2) .7588(10) .3272(9) .028(5) Uiso ? ? 1.00000 ? ?
H1a 1.199(2) .6775(10) .3782(9) .026(5) Uiso ? ? 1.00000 ? ?
H1b 1.301(2) .7609(10) .3972(9) .031(5) Uiso ? ? 1.00000 ? ?

loop_
_atom_site_aniso_label
_atom_site_aniso_U_11
_atom_site_aniso_U_22
_atom_site_aniso_U_33
_atom_site_aniso_U_12
_atom_site_aniso_U_13
_atom_site_aniso_U_23
Cu .01601(8) .01752(8) .01406(7) -.00079(7) -.00047(6) -.00083(7)
P1 .01486(16) .01671(16) .01351(15) -.00060(13) -.00051(12) -.00090(13)
C111 .0160(6) .0173(6) .0162(6) -.0022(5) -.0008(5) .0012(5)
C112 .0208(7) .0234(8) .0178(7) .0003(6) .0014(5) -.0010(6)
C113 .0176(7) .0293(8) .0274(8) .0026(6) .0011(6) .0026(7)
C114 .0182(7) .0341(9) .0256(8) -.0049(6) -.0049(6) .0085(7)
C115 .0236(8) .0332(9) .0176(7) -.0060(7) -.0045(6) -.0003(6)
C116 .0200(7) .0246(7) .0174(6) -.0024(6) -.0010(5) -.0025(6)
C121 .0162(6) .0167(6) .0171(6) -.0004(5) .0010(5) -.0018(5)
C122 .0188(7) .0212(7) .0178(6) -.0008(5) .0007(5) -.0022(5)
C123 .0222(8) .0210(7) .0253(8) -.0046(6) .0023(6) -.0065(6)
C124 .0267(8) .0196(7) .0289(8) -.0046(6) .0069(6) -.0008(6)
C125 .0315(9) .0238(8) .0210(7) -.0025(7) .0035(6) .0024(6)
C126 .0234(7) .0219(7) .0180(7) -.0024(6) -.0015(6) -.0009(6)
C131 .0159(6) .0189(7) .0148(6) .0008(5) -.0013(5) -.0013(5)
C132 .0278(8) .0204(7) .0223(7) .0001(6) .0061(6) .0003(6)
C133 .0347(9) .0185(8) .0297(9) -.0001(7) .0061(7) -.0009(6)
C134 .0268(8) .0235(8) .0253(8) .0039(6) .0019(6) -.0066(6)
C135 .0255(8) .0273(8) .0248(8) -.0000(7) .0085(6) -.0021(7)
C136 .0224(7) .0195(7) .0243(8) -.0013(6) .0048(6) -.0003(6)
P2 .01556(16) .01750(17) .01597(16) -.00040(13) .00031(13) .00093(14)
C211 .0191(7) .0177(7) .0180(6) .0008(5) .0016(5) .0015(5)
C212 .0221(8) .0282(8) .0220(7) -.0038(6) .0015(6) -.0017(6)
C213 .0315(9) .0328(9) .0218(8) -.0047(7) .0047(7) -.0059(7)
C214 .0306(9) .0302(9) .0262(8) -.0008(7) .0123(7) -.0028(7)
C215 .0200(7) .0267(8) .0319(9) -.0023(6) .0081(6) -.0021(7)
C216 .0202(7) .0208(7) .0231(7) -.0015(6) .0027(6) -.0019(6)
C221 .0167(6) .0204(7) .0162(6) -.0005(5) .0031(5) -.0005(5)
C222 .0221(7) .0242(8) .0210(7) .0006(6) -.0011(6) .0005(6)
C223 .0246(8) .0384(10) .0221(8) .0022(7) -.0046(6) -.0025(7)
C224 .0256(8) .0370(10) .0281(9) -.0045(7) -.0008(7) -.0139(8)
C225 .0295(9) .0232(8) .0357(9) -.0037(7) .0031(7) -.0093(7)
C226 .0222(7) .0215(7) .0254(8) .0016(6) .0022(6) -.0014(6)
C231 .0172(7) .0187(7) .0236(7) -.0013(5) -.0023(5) .0016(6)
C232 .0234(8) .0284(8) .0269(8) .0042(6) -.0006(6) -.0014(7)
C233 .0212(8) .0280(9) .0465(11) .0046(7) -.0018(8) -.0054(8)
C234 .0234(8) .0250(9) .0618(14) .0020(7) -.0099(8) .0103(9)
C235 .0322(10) .0427(12) .0469(12) .0002(8) -.0037(9) .0260(10)
C236 .0223(8) .0339(10) .0346(9) -.0002(7) .0009(7) .0126(8)
N11 .0190(6) .0264(7) .0146(5) -.0022(5) .0007(5) -.0047(5)
N12 .0181(6) .0209(6) .0153(5) -.0009(5) -.0006(4) -.0017(5)
C13 .0213(7) .0253(8) .0219(7) .0034(6) .0014(6) -.0020(6)
N14 .0293(7) .0311(8) .0295(7) .0045(6) .0052(6) -.0094(6)
C15 .0273(8) .0356(9) .0228(7) -.0026(8) .0033(6) -.0114(7)
N21 .0155(6) .0237(6) .0169(6) -.0011(5) -.0023(4) .0007(5)
N22 .0163(5) .0222(6) .0183(5) .0007(5) -.0019(4) -.0011(5)
C23 .0179(7) .0309(9) .0220(7) .0040(6) .0002(5) -.0043(6)
N24 .0173(6) .0366(8) .0265(7) -.0005(6) .0021(5) -.0015(6)
C25 .0166(7) .0288(8) .0249(8) -.0028(6) -.0015(6) -.0023(6)
B .0202(8) .0399(11) .0148(7) .0000(8) -.0019(6) .0010(7)

loop_
_atom_type_symbol
_atom_type_description
_atom_type_oxidation_number
_atom_type_number_in_cell
_atom_type_scat_dispersion_real
_atom_type_scat_dispersion_imag
_atom_type_scat_source
C ? 0 160 .002 .002 'Int Tables Vol IV Tables 2.2B and 2.3.1'
H ? 0 144 0 0 'Int Tables Vol IV Tables 2.2B and 2.3.1'
B ? 0 4 0 .001 'Int Tables Vol IV Tables 2.2B and 2.3.1'
N ? 0 24 .004 .003 'Int Tables Vol IV Tables 2.2B and 2.3.1'
P ? 0 8 .09 .095 'Int Tables Vol IV Tables 2.2B and 2.3.1'
Cu ? 0 4 .263 1.266 'Int Tables Vol IV Tables 2.2B and 2.3.1'

loop_
_diffrn_attenuator_code
_diffrn_attenuator_scale
? ?

loop_
_geom_angle_atom_site_label_1
_geom_angle_atom_site_label_2
_geom_angle_atom_site_label_3
_geom_angle_site_symmetry_1
_geom_angle_site_symmetry_2
_geom_angle_site_symmetry_3
_geom_angle
_geom_angle_publ_flag
P1 Cu P2 . . . 121.427(17) ?
P1 Cu N12 . . . 117.60(4) ?
P1 Cu N22 . . . 100.06(4) ?
P2 Cu N12 . . . 106.63(4) ?
P2 Cu N22 . . . 114.33(4) ?
N12 Cu N22 . . . 93.16(5) ?
Cu P1 C111 . . . 121.87(5) ?
Cu P1 C121 . . . 114.90(5) ?
Cu P1 C131 . . . 111.16(5) ?
C111 P1 C121 . . . 100.63(7) ?
C111 P1 C131 . . . 101.23(7) ?
C121 P1 C131 . . . 104.98(7) ?
P1 C111 C112 . . . 118.11(11) ?
P1 C111 C116 . . . 122.77(11) ?
C112 C111 C116 . . . 119.03(13) ?
C111 C112 C113 . . . 120.34(14) ?
C111 C112 H112 . . . 120.5(11) ?
C113 C112 H112 . . . 119.1(11) ?
C112 C113 C114 . . . 119.99(15) ?
C112 C113 H113 . . . 119.3(12) ?
C114 C113 H113 . . . 120.7(12) ?
C113 C114 C115 . . . 120.29(15) ?
C113 C114 H114 . . . 118.9(12) ?
C115 C114 H114 . . . 120.8(12) ?
C114 C115 C116 . . . 119.89(14) ?
C114 C115 H115 . . . 121.9(11) ?
C116 C115 H115 . . . 118.1(11) ?
C111 C116 C115 . . . 120.40(14) ?
C111 C116 H116 . . . 119.8(11) ?
C115 C116 H116 . . . 119.7(11) ?
P1 C121 C122 . . . 118.80(11) ?
P1 C121 C126 . . . 122.94(11) ?
C122 C121 C126 . . . 118.25(13) ?
C121 C122 C123 . . . 120.49(14) ?
C121 C122 H122 . . . 118.7(11) ?
C123 C122 H122 . . . 120.8(11) ?
C122 C123 C124 . . . 120.56(15) ?
C122 C123 H123 . . . 120.0(12) ?
C124 C123 H123 . . . 119.4(12) ?
C123 C124 C125 . . . 119.56(16) ?
C123 C124 H124 . . . 120.8(11) ?
C125 C124 H124 . . . 119.6(11) ?
C124 C125 C126 . . . 120.20(15) ?
C124 C125 H125 . . . 120.2(12) ?
C126 C125 H125 . . . 119.6(12) ?
C121 C126 C125 . . . 120.92(14) ?
C121 C126 H126 . . . 119.4(11) ?
C125 C126 H126 . . . 119.7(11) ?
P1 C131 C132 . . . 117.67(11) ?
P1 C131 C136 . . . 124.22(11) ?
C132 C131 C136 . . . 118.05(14) ?
C131 C132 C133 . . . 121.17(16) ?
C131 C132 H132 . . . 120.1(13) ?
C133 C132 H132 . . . 118.8(13) ?
C132 C133 C134 . . . 120.02(16) ?
C132 C133 H133 . . . 119.7(13) ?
C134 C133 H133 . . . 120.3(13) ?
C133 C134 C135 . . . 119.37(16) ?
C133 C134 H134 . . . 118.2(12) ?
C135 C134 H134 . . . 122.4(12) ?
C134 C135 C136 . . . 120.68(16) ?
C134 C135 H135 . . . 119.4(12) ?
C136 C135 H135 . . . 119.9(12) ?
C131 C136 C135 . . . 120.69(14) ?
C131 C136 H136 . . . 118.0(12) ?
C135 C136 H136 . . . 121.3(12) ?
Cu P2 C211 . . . 117.38(5) ?
Cu P2 C221 . . . 116.57(5) ?
Cu P2 C231 . . . 112.84(5) ?
C211 P2 C221 . . . 100.36(7) ?
C211 P2 C231 . . . 104.11(7) ?
C221 P2 C231 . . . 103.72(7) ?
P2 C211 C212 . . . 118.62(12) ?
P2 C211 C216 . . . 123.06(12) ?
C212 C211 C216 . . . 118.32(15) ?
C211 C212 C213 . . . 120.68(16) ?
C211 C212 H212 . . . 120.6(13) ?
C213 C212 H212 . . . 118.7(13) ?
C212 C213 C214 . . . 120.47(16) ?
C212 C213 H213 . . . 120.2(13) ?
C214 C213 H213 . . . 119.3(13) ?
C213 C214 C215 . . . 119.62(16) ?
C213 C214 H214 . . . 121.0(12) ?
C215 C214 H214 . . . 119.4(12) ?
C214 C215 C216 . . . 120.15(15) ?
C214 C215 H215 . . . 119.0(13) ?
C216 C215 H215 . . . 120.8(13) ?
C211 C216 C215 . . . 120.74(15) ?
C211 C216 H216 . . . 121.2(12) ?
C215 C216 H216 . . . 118.1(12) ?
P2 C221 C222 . . . 116.73(12) ?
P2 C221 C226 . . . 123.84(12) ?
C222 C221 C226 . . . 119.07(14) ?
C221 C222 C223 . . . 120.57(16) ?
C221 C222 H222 . . . 120.4(10) ?
C223 C222 H222 . . . 118.9(10) ?
C222 C223 C224 . . . 119.96(16) ?
C222 C223 H223 . . . 120.3(12) ?
C224 C223 H223 . . . 119.7(12) ?
C223 C224 C225 . . . 119.87(17) ?
C223 C224 H224 . . . 120.6(13) ?
C225 C224 H224 . . . 119.5(13) ?
C224 C225 C226 . . . 120.53(18) ?
C224 C225 H225 . . . 120.8(11) ?
C226 C225 H225 . . . 118.6(11) ?
C221 C226 C225 . . . 119.90(15) ?
C221 C226 H226 . . . 120.4(12) ?
C225 C226 H226 . . . 119.7(12) ?
P2 C231 C232 . . . 117.54(12) ?
P2 C231 C236 . . . 123.74(12) ?
C232 C231 C236 . . . 118.71(15) ?
C231 C232 C233 . . . 120.65(16) ?
C231 C232 H232 . . . 120.1(13) ?
C233 C232 H232 . . . 119.2(13) ?
C232 C233 C234 . . . 119.92(18) ?
C232 C233 H233 . . . 120.5(13) ?
C234 C233 H233 . . . 119.6(13) ?
C233 C234 C235 . . . 120.24(18) ?
C233 C234 H234 . . . 119.7(15) ?
C235 C234 H234 . . . 120.0(15) ?
C234 C235 C236 . . . 120.2(2) ?
C234 C235 H235 . . . 124.8(16) ?
C236 C235 H235 . . . 115.0(15) ?
C231 C236 C235 . . . 120.27(18) ?
C231 C236 H236 . . . 119.2(12) ?
C235 C236 H236 . . . 120.4(12) ?
N12 N11 C15 . . . 106.83(13) ?
N12 N11 B . . . 123.52(13) ?
C15 N11 B . . . 129.22(14) ?
Cu N12 N11 . . . 121.19(10) ?
Cu N12 C13 . . . 134.68(11) ?
N11 N12 C13 . . . 104.00(13) ?
N12 C13 N14 . . . 114.61(14) ?
N12 C13 H13 . . . 121.8(11) ?
N14 C13 H13 . . . 123.6(11) ?
C13 N14 C15 . . . 101.54(15) ?
N11 C15 N14 . . . 113.02(15) ?
N11 C15 H15 . . . 121.1(13) ?
N14 C15 H15 . . . 125.8(13) ?
N22 N21 C25 . . . 107.16(13) ?
N22 N21 B . . . 121.98(12) ?
C25 N21 B . . . 130.70(14) ?
Cu N22 N21 . . . 119.00(9) ?
Cu N22 C23 . . . 132.45(11) ?
N21 N22 C23 . . . 103.59(12) ?
N22 C23 N24 . . . 114.83(15) ?
N22 C23 H23 . . . 122.3(11) ?
N24 C23 H23 . . . 122.9(11) ?
C23 N24 C25 . . . 101.82(14) ?
N21 C25 N24 . . . 112.60(14) ?
N21 C25 H25 . . . 122.0(13) ?
N24 C25 H25 . . . 125.3(12) ?
N11 B N21 . . . 109.04(13) ?
N11 B H1a . . . 109.4(10) ?
N11 B H1b . . . 105.9(10) ?
N21 B H1a . . . 107.2(10) ?
N21 B H1b . . . 108.6(11) ?
H1a B H1b . . . 116.6(14) ?

loop_
_geom_bond_atom_site_label_1
_geom_bond_atom_site_label_2
_geom_bond_site_symmetry_1
_geom_bond_site_symmetry_2
_geom_bond_distance
_geom_bond_publ_flag
Cu P1 . . 2.2685(5) ?
Cu P2 . . 2.2697(4) ?
Cu N12 . . 2.0500(13) ?
Cu N22 . . 2.1103(12) ?
P1 C111 . . 1.8278(14) ?
P1 C121 . . 1.8410(16) ?
P1 C131 . . 1.8336(15) ?
C111 C112 . . 1.397(2) ?
C111 C116 . . 1.395(2) ?
C112 C113 . . 1.387(2) ?
C112 H112 . . .937(19) ?
C113 C114 . . 1.388(2) ?
C113 H113 . . .91(2) ?
C114 C115 . . 1.380(2) ?
C114 H114 . . .93(2) ?
C115 C116 . . 1.392(2) ?
C115 H115 . . .945(19) ?
C116 H116 . . .971(19) ?
C121 C122 . . 1.400(2) ?
C121 C126 . . 1.399(2) ?
C122 C123 . . 1.389(2) ?
C122 H122 . . .915(19) ?
C123 C124 . . 1.386(2) ?
C123 H123 . . .925(19) ?
C124 C125 . . 1.385(2) ?
C124 H124 . . .943(19) ?
C125 C126 . . 1.388(2) ?
C125 H125 . . .97(2) ?
C126 H126 . . .938(18) ?
C131 C132 . . 1.396(2) ?
C131 C136 . . 1.392(2) ?
C132 C133 . . 1.388(2) ?
C132 H132 . . .89(2) ?
C133 C134 . . 1.385(3) ?
C133 H133 . . .95(2) ?
C134 C135 . . 1.382(2) ?
C134 H134 . . .910(18) ?
C135 C136 . . 1.388(2) ?
C135 H135 . . .91(2) ?
C136 H136 . . .921(19) ?
P2 C211 . . 1.8376(16) ?
P2 C221 . . 1.8274(15) ?
P2 C231 . . 1.8283(15) ?
C211 C212 . . 1.398(2) ?
C211 C216 . . 1.395(2) ?
C212 C213 . . 1.384(3) ?
C212 H212 . . .89(2) ?
C213 C214 . . 1.386(3) ?
C213 H213 . . .95(2) ?
C214 C215 . . 1.381(2) ?
C214 H214 . . .96(2) ?
C215 C216 . . 1.393(2) ?
C215 H215 . . .91(2) ?
C216 H216 . . .92(2) ?
C221 C222 . . 1.397(2) ?
C221 C226 . . 1.394(2) ?
C222 C223 . . 1.387(2) ?
C222 H222 . . .945(18) ?
C223 C224 . . 1.385(3) ?
C223 H223 . . .95(2) ?
C224 C225 . . 1.385(3) ?
C224 H224 . . .98(2) ?
C225 C226 . . 1.390(2) ?
C225 H225 . . .93(2) ?
C226 H226 . . .917(19) ?
C231 C232 . . 1.395(2) ?
C231 C236 . . 1.391(2) ?
C232 C233 . . 1.389(3) ?
C232 H232 . . .95(2) ?
C233 C234 . . 1.376(3) ?
C233 H233 . . .93(2) ?
C234 C235 . . 1.380(3) ?
C234 H234 . . .90(2) ?
C235 C236 . . 1.392(3) ?
C235 H235 . . .88(2) ?
C236 H236 . . .96(2) ?
N11 N12 . . 1.3698(17) ?
N11 C15 . . 1.332(2) ?
N11 B . . 1.561(2) ?
N12 C13 . . 1.325(2) ?
C13 N14 . . 1.349(2) ?
C13 H13 . . .943(18) ?
N14 C15 . . 1.331(2) ?
C15 H15 . . .96(2) ?
N21 N22 . . 1.3698(18) ?
N21 C25 . . 1.338(2) ?
N21 B . . 1.545(2) ?
N22 C23 . . 1.325(2) ?
C23 N24 . . 1.349(2) ?
C23 H23 . . .97(2) ?
N24 C25 . . 1.326(2) ?
C25 H25 . . .914(19) ?
B H1a . . 1.099(19) ?
B H1b . . 1.08(2) ?

loop_
_geom_contact_atom_site_label_1
_geom_contact_atom_site_label_2
_geom_contact_distance
_geom_contact_site_symmetry_1
_geom_contact_site_symmetry_2
_geom_contact_publ_flag
Cu N11 2.9979(13) . . ?
Cu C13 3.1271(17) . . ?
Cu N21 3.0221(12) . . ?
Cu C23 3.1597(16) . . ?
Cu B 3.3253(18) . . ?
Cu H122 2.984(19) . . ?
P1 C112 2.7743(16) . . ?
P1 C116 2.8364(15) . . ?
P1 C122 2.7986(16) . . ?
P1 C126 2.8545(16) . . ?
P1 C132 2.7732(16) . . ?
P1 C136 2.8584(17) . . ?
C111 C113 2.415(2) . . ?
C111 C114 2.786(2) . . ?
C111 C115 2.418(2) . . ?
C111 C121 2.823(2) . . ?
C111 C131 2.830(2) . . ?
C111 H112 2.039(19) . . ?
C111 H116 2.058(19) . . ?
C112 C114 2.403(2) . . ?
C112 C115 2.777(2) . . ?
C112 C116 2.405(2) . . ?
C112 H113 1.99(2) . . ?
C113 C115 2.401(2) . . ?
C113 C116 2.774(2) . . ?
C113 H112 2.017(18) . . ?
C113 H114 2.01(2) . . ?
C114 C116 2.400(2) . . ?
C114 H113 2.01(2) . . ?
C114 H115 2.04(2) . . ?
C115 H114 2.02(2) . . ?
C115 H116 2.055(18) . . ?
C116 H115 2.018(18) . . ?
C121 C123 2.421(2) . . ?
C121 C124 2.804(2) . . ?
C121 C125 2.425(2) . . ?
C121 C131 2.915(2) . . ?
C121 H122 2.007(18) . . ?
C121 H126 2.030(18) . . ?
C121 H136 2.682(18) . . ?
C122 C124 2.410(2) . . ?
C122 C125 2.776(2) . . ?
C122 C126 2.402(2) . . ?
C122 H123 2.018(19) . . ?
C123 C125 2.395(2) . . ?
C123 C126 2.767(2) . . ?
C123 H122 2.017(19) . . ?
C123 H124 2.037(18) . . ?
C124 C126 2.404(2) . . ?
C124 H123 2.009(19) . . ?
C124 H125 2.05(2) . . ?
C125 H124 2.024(18) . . ?
C125 H126 2.024(18) . . ?
C126 H125 2.05(2) . . ?
C126 H136 2.586(18) . . ?
C131 C133 2.425(2) . . ?
C131 C134 2.804(2) . . ?
C131 C135 2.416(2) . . ?
C131 H116 2.558(18) . . ?
C131 H132 2.00(2) . . ?
C131 H136 1.997(18) . . ?
C132 C134 2.402(2) . . ?
C132 C135 2.758(2) . . ?
C132 C136 2.391(2) . . ?
C132 H133 2.03(2) . . ?
C133 C135 2.389(3) . . ?
C133 C136 2.770(2) . . ?
C133 H132 1.98(2) . . ?
C133 H134 1.985(18) . . ?
C134 C136 2.407(2) . . ?
C134 H133 2.04(2) . . ?
C134 H135 2.00(2) . . ?
C135 H134 2.021(18) . . ?
C135 H136 2.026(19) . . ?
C136 H135 2.01(2) . . ?
P2 C212 2.7912(18) . . ?
P2 C216 2.8491(17) . . ?
P2 C222 2.7550(16) . . ?
P2 C226 2.8499(17) . . ?
P2 C232 2.7656(18) . . ?
P2 C236 2.847(2) . . ?
C211 C213 2.417(2) . . ?
C211 C214 2.800(2) . . ?
C211 C215 2.423(2) . . ?
C211 C221 2.815(2) . . ?
C211 C231 2.891(2) . . ?
C211 H212 2.00(2) . . ?
C211 H216 2.03(2) . . ?
C211 H236 2.63(2) . . ?
C212 C214 2.404(3) . . ?
C212 C215 2.770(2) . . ?
C212 C216 2.397(2) . . ?
C212 H213 2.03(2) . . ?
C213 C215 2.391(2) . . ?
C213 C216 2.766(2) . . ?
C213 H212 1.97(2) . . ?
C213 H214 2.05(2) . . ?
C214 C216 2.404(2) . . ?
C214 H213 2.03(2) . . ?
C214 H215 1.99(2) . . ?
C215 H214 2.03(2) . . ?
C215 H216 2.00(2) . . ?
C216 C221 2.994(2) . . ?
C216 H215 2.02(2) . . ?
C221 C223 2.418(2) . . ?
C221 C224 2.789(2) . . ?
C221 C225 2.410(2) . . ?
C221 C231 2.875(2) . . ?
C221 H216 2.54(2) . . ?
C221 H222 2.045(18) . . ?
C221 H226 2.02(2) . . ?
C222 C224 2.400(3) . . ?
C222 C225 2.767(3) . . ?
C222 C226 2.407(2) . . ?
C222 H223 2.04(2) . . ?
C223 C225 2.397(3) . . ?
C223 C226 2.781(2) . . ?
C223 H222 2.021(18) . . ?
C223 H224 2.06(2) . . ?
C224 C226 2.410(2) . . ?
C224 H223 2.03(2) . . ?
C224 H225 2.02(2) . . ?
C225 H224 2.05(2) . . ?
C225 H226 2.010(19) . . ?
C226 H225 2.01(2) . . ?
C231 C233 2.419(2) . . ?
C231 C234 2.787(2) . . ?
C231 C235 2.414(3) . . ?
C231 H226 2.69(2) . . ?
C231 H232 2.05(2) . . ?
C231 H236 2.04(2) . . ?
C232 C234 2.393(3) . . ?
C232 C235 2.763(3) . . ?
C232 C236 2.397(3) . . ?
C232 H233 2.02(2) . . ?
C233 C235 2.389(3) . . ?
C233 C236 2.772(3) . . ?
C233 H232 2.03(2) . . ?
C233 H234 1.98(2) . . ?
C234 C236 2.402(3) . . ?
C234 H233 2.00(2) . . ?
C234 H235 2.01(2) . . ?
C235 H234 1.99(2) . . ?
C235 H236 2.05(2) . . ?
C236 H235 1.93(2) . . ?
N11 C13 2.124(2) . . ?
N11 N14 2.221(2) . . ?
N11 N21 2.5288(18) . . ?
N11 H15 2.01(2) . . ?
N11 H1a 2.187(19) . . ?
N11 H1b 2.130(19) . . ?
N12 N14 2.251(2) . . ?
N12 C15 2.170(2) . . ?
N12 B 2.583(2) . . ?
N12 H13 1.990(18) . . ?
C13 C15 2.076(2) . . ?
C13 B 3.631(2) . . ?
N14 H13 2.029(18) . . ?
N14 H15 2.05(2) . . ?
C15 B 2.615(3) . . ?
N21 C23 2.118(2) . . ?
N21 N24 2.216(2) . . ?
N21 H25 1.980(19) . . ?
N21 H1a 2.144(19) . . ?
N21 H1b 2.15(2) . . ?
N22 N24 2.2528(19) . . ?
N22 C25 2.179(2) . . ?
N22 B 2.550(2) . . ?
N22 H23 2.02(2) . . ?
C23 C25 2.076(2) . . ?
C23 B 3.604(3) . . ?
N24 H23 2.046(19) . . ?
N24 H25 2.00(2) . . ?
C25 B 2.621(2) . . ?
B H114 3.30(2) . '4 665' ?
B H125 3.32(2) . '4 565' ?
B H212 3.04(2) . . ?
B H225 3.07(2) . '2 755' ?
B H15 2.85(2) . . ?
B H25 2.86(2) . . ?
H112 H113 2.29(3) . . ?
H113 H114 2.30(3) . . ?
H114 H115 2.36(3) . . ?
H114 H136 2.32(3) . '1 455' ?
H114 H1b 2.32(3) . '4 464' ?
H115 H116 2.32(3) . . ?
H122 H123 2.32(3) . . ?
H123 H124 2.32(3) . . ?
H124 H125 2.34(3) . . ?
H125 H126 2.33(3) . . ?
H132 H133 2.29(3) . . ?
H133 H134 2.30(3) . . ?
H134 H135 2.32(3) . . ?
H135 H136 2.32(3) . . ?
H212 H213 2.29(3) . . ?
H212 H1a 2.30(3) . . ?
H213 H214 2.34(3) . . ?
H214 H215 2.30(3) . . ?
H215 H216 2.29(3) . . ?
H222 H223 2.32(3) . . ?
H223 H224 2.36(3) . . ?
H224 H225 2.34(3) . . ?
H225 H226 2.29(3) . . ?
H232 H233 2.33(3) . . ?
H233 H234 2.28(3) . . ?
H234 H235 2.33(3) . . ?
H235 H236 2.25(3) . . ?
H1a H1b 1.86(3) . . ?

loop_
_geom_hbond_atom_site_label_D
_geom_hbond_atom_site_label_H
_geom_hbond_atom_site_label_A
_geom_hbond_site_symmetry_D
_geom_hbond_site_symmetry_H
_geom_hbond_site_symmetry_A
_geom_hbond_distance_DH
_geom_hbond_distance_HA
_geom_hbond_distance_DA
_geom_hbond_angle_DHA
_geom_hbond_publ_flag
? ? ? ? ? ? ? ? ? ? ?

loop_
_geom_torsion_atom_site_label_1
_geom_torsion_atom_site_label_2
_geom_torsion_atom_site_label_3
_geom_torsion_atom_site_label_4
_geom_torsion_site_symmetry_1
_geom_torsion_site_symmetry_2
_geom_torsion_site_symmetry_3
_geom_torsion_site_symmetry_4
_geom_torsion
_geom_torsion_publ_flag
? ? ? ? ? ? ? ? ? ?
